data_1570248
loop_
_publ_author_name
'Sarhan, Ahmed A. M.'
'Haukka, Matti'
'Barakat, Assem'
'Soliman, Saied M.'
'Boraei, Ahmed T. A.'
'Sopaih, Manar'
'Salama, Eid E.'

_publ_section_title
;
 4-Methyl/Phenyl-1,2,5,6-tetraazafluoranthen-3(2H)-ones Synthesis:
 Mechanistic Pathway Study and Single-Crystal X-ray Analysis of the
 Intermediates
;
_journal_issue 11
_journal_name_full Crystals
_journal_page_first 1537
_journal_paper_doi 10.3390/cryst13111537
_journal_volume 13
_journal_year 2023
_chemical_formula_moiety 'C18 H12 N4 O2'
_chemical_formula_sum 'C18 H12 N4 O2'
_chemical_formula_weight 316.32
_space_group_crystal_system monoclinic
_space_group_IT_number 14
_space_group_name_Hall '-P 2ybc'
_space_group_name_H-M_alt 'P 1 21/c 1'
_atom_sites_solution_hydrogens mixed
_audit_creation_method SHELXL-2019/2
_cell_angle_alpha 90
_cell_angle_beta 101.697(2)
_cell_angle_gamma 90
_cell_formula_units_Z 4
_cell_length_a 14.9862(2)
_cell_length_b 4.86410(10)
_cell_length_c 20.3991(3)
_cell_measurement_reflns_used 8701
_cell_measurement_temperature 120(2)
_cell_measurement_theta_max 76.3420
_cell_measurement_theta_min 4.3990
_cell_volume 1456.10(4)
_computing_cell_refinement
;
CrysAlisPro 1.171.42.49 (Rigaku Oxford Diffraction, 2022)
;
_computing_data_collection
;
CrysAlisPro 1.171.42.49 (Rigaku Oxford Diffraction, 2022)
;
_computing_data_reduction
;
CrysAlisPro 1.171.42.49 (Rigaku Oxford Diffraction, 2022)
;
_computing_molecular_graphics 'CrystaMaker X (CrystalMaker Software ltd., 2022)'
_computing_publication_material 'SHELXL-2019/2 (Sheldrick, 2019)'
_computing_structure_refinement 'SHELXL-2019/2 (Sheldrick, 2019)'
_computing_structure_solution 'SHELXT (Sheldrick, 2018)'
_diffrn_ambient_temperature 120(2)
_diffrn_detector_area_resol_mean 10.3953
_diffrn_measured_fraction_theta_full 1.000
_diffrn_measured_fraction_theta_max 0.998
_diffrn_measurement_device '\k-geometry diffractometer'
_diffrn_measurement_device_type 'SuperNova, Dual, Cu at zero, Atlas'
_diffrn_measurement_method '\f scans and \w scans with \k offset'
_diffrn_radiation_monochromator mirror
_diffrn_radiation_type CuK\a
_diffrn_radiation_wavelength 1.54184
_diffrn_reflns_av_R_equivalents 0.0295
_diffrn_reflns_av_unetI/netI 0.0205
_diffrn_reflns_Laue_measured_fraction_full 1.000
_diffrn_reflns_Laue_measured_fraction_max 0.998
_diffrn_reflns_limit_h_max 18
_diffrn_reflns_limit_h_min -18
_diffrn_reflns_limit_k_max 5
_diffrn_reflns_limit_k_min -6
_diffrn_reflns_limit_l_max 23
_diffrn_reflns_limit_l_min -25
_diffrn_reflns_number 17874
_diffrn_reflns_point_group_measured_fraction_full 1.000
_diffrn_reflns_point_group_measured_fraction_max 0.998
_diffrn_reflns_theta_full 67.684
_diffrn_reflns_theta_max 76.686
_diffrn_reflns_theta_min 3.011
_diffrn_source 'micro-focus sealed X-ray tube'
_diffrn_source_type 'SuperNova (Cu) X-ray Source'
_exptl_absorpt_coefficient_mu 0.804
_exptl_absorpt_correction_T_max 1.00000
_exptl_absorpt_correction_T_min 0.68100
_exptl_absorpt_correction_type multi-scan
_exptl_absorpt_process_details
;
CrysAlisPro 1.171.42.49 (Rigaku Oxford Diffraction, 2022)
Empirical absorption correction using spherical harmonics,
implemented in SCALE3 ABSPACK scaling algorithm.
;
_exptl_crystal_colour yellow
_exptl_crystal_density_diffrn 1.443
_exptl_crystal_description block
_exptl_crystal_F_000 656
_exptl_crystal_size_max 0.235
_exptl_crystal_size_mid 0.058
_exptl_crystal_size_min 0.036
_refine_diff_density_max 0.514
_refine_diff_density_min -0.211
_refine_diff_density_rms 0.047
_refine_ls_extinction_method none
_refine_ls_goodness_of_fit_ref 1.047
_refine_ls_hydrogen_treatment mixed
_refine_ls_matrix_type full
_refine_ls_number_parameters 229
_refine_ls_number_reflns 3050
_refine_ls_number_restraints 0
_refine_ls_restrained_S_all 1.047
_refine_ls_R_factor_all 0.0448
_refine_ls_R_factor_gt 0.0397
_refine_ls_shift/su_max 0.000
_refine_ls_shift/su_mean 0.000
_refine_ls_structure_factor_coef Fsqd
_refine_ls_weighting_details 'w=1/[\s^2^(Fo^2^)+(0.0571P)^2^+0.6493P] where P=(Fo^2^+2Fc^2^)/3'
_refine_ls_weighting_scheme calc
_refine_ls_wR_factor_gt 0.1041
_refine_ls_wR_factor_ref 0.1086
_reflns_Friedel_coverage 0.000
_reflns_number_gt 2701
_reflns_number_total 3050
_reflns_threshold_expression 'I > 2\s(I)'
_cod_data_source_file nd47.cif
_cod_data_source_block nd47
_cod_original_sg_symbol_H-M 'P 21/c'
_cod_database_code 1570248
_shelx_shelxl_version_number 2019/2
_shelx_space_group_comment
;
The symmetry employed for this shelxl refinement is uniquely defined
by the following loop, which should always be used as a source of
symmetry information in preference to the above space-group names.
They are only intended as comments.
;
_shelx_estimated_absorpt_t_min 0.834
_shelx_estimated_absorpt_t_max 0.972

loop_
_space_group_symop_operation_xyz
'x, y, z'
'-x, y+1/2, -z+1/2'
'-x, -y, -z'
'x, -y-1/2, z-1/2'

loop_
_atom_site_label
_atom_site_type_symbol
_atom_site_fract_x
_atom_site_fract_y
_atom_site_fract_z
_atom_site_U_iso_or_equiv
_atom_site_adp_type
_atom_site_occupancy
_atom_site_site_symmetry_order
_atom_site_calc_flag
_atom_site_refinement_flags_posn
_atom_site_refinement_flags_adp
_atom_site_refinement_flags_occupancy
_atom_site_disorder_assembly
_atom_site_disorder_group
O1 O 0.30580(7) 0.7749(2) 0.74334(5) 0.0273(2) Uani 1 1 d . . . . .
O2 O 0.37602(7) 0.1647(2) 0.63851(5) 0.0287(2) Uani 1 1 d . . . . .
N1 N 0.10942(8) 0.7462(3) 0.52848(6) 0.0239(3) Uani 1 1 d . . . . .
N2 N 0.15531(8) 0.5650(3) 0.49722(6) 0.0236(3) Uani 1 1 d . . . . .
N3 N 0.43051(8) 0.6010(3) 0.65495(6) 0.0230(3) Uani 1 1 d . . . . .
N4 N 0.50835(8) 0.5314(3) 0.70391(6) 0.0285(3) Uani 1 1 d . . . . .
C1 C 0.23104(9) 0.7169(3) 0.62557(6) 0.0199(3) Uani 1 1 d . . . . .
C2 C 0.24713(9) 0.8353(3) 0.69579(6) 0.0216(3) Uani 1 1 d . . . . .
C3 C 0.17162(9) 1.0356(3) 0.69397(7) 0.0226(3) Uani 1 1 d . . . . .
C4 C 0.15630(10) 1.2137(3) 0.74370(7) 0.0268(3) Uani 1 1 d . . . . .
H4 H 0.195949 1.217077 0.786407 0.032 Uiso 1 1 calc R U . . .
C5 C 0.08097(10) 1.3872(3) 0.72900(8) 0.0293(3) Uani 1 1 d . . . . .
H5 H 0.068993 1.511285 0.762129 0.035 Uiso 1 1 calc R U . . .
C6 C 0.02287(10) 1.3810(3) 0.66622(8) 0.0289(3) Uani 1 1 d . . . . .
H6 H -0.027853 1.502234 0.657271 0.035 Uiso 1 1 calc R U . . .
C7 C 0.03764(9) 1.2005(3) 0.61623(7) 0.0252(3) Uani 1 1 d . . . . .
H7 H -0.002250 1.195957 0.573621 0.030 Uiso 1 1 calc R U . . .
C8 C 0.11270(9) 1.0281(3) 0.63114(7) 0.0218(3) Uani 1 1 d . . . . .
C9 C 0.14821(9) 0.8226(3) 0.58969(6) 0.0207(3) Uani 1 1 d . . . . .
C10 C 0.23713(9) 0.4682(3) 0.52707(6) 0.0210(3) Uani 1 1 d . . . . .
C11 C 0.28125(10) 0.2924(3) 0.48331(6) 0.0233(3) Uani 1 1 d . . . . .
C12 C 0.22833(10) 0.1131(3) 0.43786(7) 0.0269(3) Uani 1 1 d . . . . .
H12 H 0.164724 0.098467 0.436341 0.032 Uiso 1 1 calc R U . . .
C13 C 0.26852(12) -0.0438(3) 0.39494(7) 0.0339(4) Uani 1 1 d . . . . .
H13 H 0.232541 -0.168642 0.364826 0.041 Uiso 1 1 calc R U . . .
C14 C 0.36090(12) -0.0192(3) 0.39579(8) 0.0359(4) Uani 1 1 d . . . . .
H14 H 0.387883 -0.124481 0.365710 0.043 Uiso 1 1 calc R U . . .
C15 C 0.41382(11) 0.1587(4) 0.44049(8) 0.0342(4) Uani 1 1 d . . . . .
H15 H 0.477168 0.175201 0.441158 0.041 Uiso 1 1 calc R U . . .
C16 C 0.37433(10) 0.3136(3) 0.48446(7) 0.0284(3) Uani 1 1 d . . . . .
H16 H 0.410949 0.434137 0.515385 0.034 Uiso 1 1 calc R U . . .
C17 C 0.27872(9) 0.5364(3) 0.59443(6) 0.0200(3) Uani 1 1 d . . . . .
C18 C 0.36654(9) 0.4134(3) 0.63134(6) 0.0216(3) Uani 1 1 d . . . . .
H3 H 0.4159(13) 0.788(5) 0.6512(10) 0.038(5) Uiso 1 1 d . . . . .
H4A H 0.5610(14) 0.511(4) 0.6828(10) 0.040(5) Uiso 1 1 d . . . . .
H4B H 0.4967(15) 0.345(5) 0.7220(11) 0.050(6) Uiso 1 1 d . . . . .

loop_
_atom_site_aniso_label
_atom_site_aniso_U_11
_atom_site_aniso_U_22
_atom_site_aniso_U_33
_atom_site_aniso_U_23
_atom_site_aniso_U_13
_atom_site_aniso_U_12
O1 0.0274(5) 0.0323(6) 0.0203(5) 0.0025(4) 0.0003(4) -0.0014(4)
O2 0.0368(6) 0.0163(5) 0.0295(5) 0.0019(4) -0.0019(4) 0.0018(4)
N1 0.0234(5) 0.0255(6) 0.0214(5) -0.0005(4) 0.0015(4) 0.0006(4)
N2 0.0254(6) 0.0245(6) 0.0197(5) -0.0008(4) 0.0018(4) 0.0001(5)
N3 0.0241(5) 0.0190(6) 0.0239(5) -0.0002(4) 0.0006(4) 0.0027(4)
N4 0.0261(6) 0.0274(7) 0.0282(6) -0.0017(5) -0.0033(5) 0.0038(5)
C1 0.0219(6) 0.0184(6) 0.0186(6) 0.0019(5) 0.0019(5) -0.0030(5)
C2 0.0229(6) 0.0218(7) 0.0198(6) 0.0017(5) 0.0038(5) -0.0051(5)
C3 0.0236(6) 0.0226(7) 0.0218(6) 0.0007(5) 0.0052(5) -0.0046(5)
C4 0.0311(7) 0.0269(7) 0.0228(6) -0.0030(5) 0.0067(5) -0.0061(6)
C5 0.0341(7) 0.0248(7) 0.0324(7) -0.0042(6) 0.0150(6) -0.0025(6)
C6 0.0275(7) 0.0254(7) 0.0364(8) 0.0021(6) 0.0130(6) 0.0012(6)
C7 0.0237(6) 0.0255(7) 0.0268(7) 0.0029(5) 0.0058(5) -0.0008(5)
C8 0.0231(6) 0.0204(6) 0.0221(6) 0.0012(5) 0.0052(5) -0.0038(5)
C9 0.0209(6) 0.0206(6) 0.0201(6) 0.0021(5) 0.0027(5) -0.0026(5)
C10 0.0247(6) 0.0181(6) 0.0194(6) 0.0013(5) 0.0026(5) -0.0023(5)
C11 0.0317(7) 0.0204(7) 0.0169(6) 0.0025(5) 0.0025(5) 0.0021(5)
C12 0.0366(7) 0.0219(7) 0.0201(6) 0.0017(5) 0.0009(5) -0.0002(6)
C13 0.0527(9) 0.0244(8) 0.0220(7) -0.0025(6) 0.0014(6) 0.0014(7)
C14 0.0527(10) 0.0318(8) 0.0238(7) -0.0015(6) 0.0091(6) 0.0134(7)
C15 0.0368(8) 0.0391(9) 0.0281(7) 0.0006(6) 0.0100(6) 0.0073(7)
C16 0.0317(7) 0.0305(8) 0.0227(6) -0.0010(6) 0.0050(5) 0.0012(6)
C17 0.0226(6) 0.0179(6) 0.0189(6) 0.0024(5) 0.0029(5) -0.0025(5)
C18 0.0259(6) 0.0204(7) 0.0178(6) -0.0006(5) 0.0029(5) 0.0023(5)

loop_
_atom_type_symbol
_atom_type_description
_atom_type_scat_dispersion_real
_atom_type_scat_dispersion_imag
_atom_type_scat_source
C C 0.0181 0.0091 'International Tables Vol C Tables 4.2.6.8 and 6.1.1.4'
H H 0.0000 0.0000 'International Tables Vol C Tables 4.2.6.8 and 6.1.1.4'
N N 0.0311 0.0180 'International Tables Vol C Tables 4.2.6.8 and 6.1.1.4'
O O 0.0492 0.0322 'International Tables Vol C Tables 4.2.6.8 and 6.1.1.4'

loop_
_geom_angle_atom_site_label_1
_geom_angle_atom_site_label_2
_geom_angle_atom_site_label_3
_geom_angle
_geom_angle_site_symmetry_1
_geom_angle_site_symmetry_3
_geom_angle_publ_flag
C9 N1 N2 117.43(11) . . ?
C10 N2 N1 121.35(11) . . ?
C18 N3 N4 121.23(12) . . ?
C18 N3 H3 119.7(12) . . ?
N4 N3 H3 115.8(13) . . ?
N3 N4 H4A 109.8(12) . . ?
N3 N4 H4B 107.1(13) . . ?
H4A N4 H4B 106.5(18) . . ?
C17 C1 C9 118.88(12) . . ?
C17 C1 C2 133.19(12) . . ?
C9 C1 C2 107.92(12) . . ?
O1 C2 C3 127.32(13) . . ?
O1 C2 C1 128.13(13) . . ?
C3 C2 C1 104.50(11) . . ?
C4 C3 C8 121.16(13) . . ?
C4 C3 C2 128.91(13) . . ?
C8 C3 C2 109.92(12) . . ?
C3 C4 C5 117.90(13) . . ?
C3 C4 H4 121.0 . . ?
C5 C4 H4 121.0 . . ?
C4 C5 C6 120.82(14) . . ?
C4 C5 H5 119.6 . . ?
C6 C5 H5 119.6 . . ?
C5 C6 C7 121.45(14) . . ?
C5 C6 H6 119.3 . . ?
C7 C6 H6 119.3 . . ?
C8 C7 C6 117.49(13) . . ?
C8 C7 H7 121.3 . . ?
C6 C7 H7 121.3 . . ?
C7 C8 C3 121.18(13) . . ?
C7 C8 C9 130.87(13) . . ?
C3 C8 C9 107.93(12) . . ?
N1 C9 C1 124.29(13) . . ?
N1 C9 C8 126.29(12) . . ?
C1 C9 C8 109.42(11) . . ?
N2 C10 C17 122.46(12) . . ?
N2 C10 C11 114.04(11) . . ?
C17 C10 C11 123.47(12) . . ?
C16 C11 C12 119.26(13) . . ?
C16 C11 C10 120.88(13) . . ?
C12 C11 C10 119.78(13) . . ?
C13 C12 C11 120.10(15) . . ?
C13 C12 H12 120.0 . . ?
C11 C12 H12 120.0 . . ?
C14 C13 C12 120.33(15) . . ?
C14 C13 H13 119.8 . . ?
C12 C13 H13 119.8 . . ?
C15 C14 C13 119.96(15) . . ?
C15 C14 H14 120.0 . . ?
C13 C14 H14 120.0 . . ?
C14 C15 C16 120.08(15) . . ?
C14 C15 H15 120.0 . . ?
C16 C15 H15 120.0 . . ?
C15 C16 C11 120.25(14) . . ?
C15 C16 H16 119.9 . . ?
C11 C16 H16 119.9 . . ?
C1 C17 C10 115.40(12) . . ?
C1 C17 C18 120.69(11) . . ?
C10 C17 C18 123.86(12) . . ?
O2 C18 N3 124.94(13) . . ?
O2 C18 C17 121.51(12) . . ?
N3 C18 C17 113.54(12) . . ?

loop_
_geom_bond_atom_site_label_1
_geom_bond_atom_site_label_2
_geom_bond_distance
_geom_bond_site_symmetry_2
_geom_bond_publ_flag
O1 C2 1.2059(17) . yes
O2 C18 1.2234(18) . yes
N1 C9 1.3194(18) . yes
N1 N2 1.3542(17) . yes
N2 C10 1.3391(18) . yes
N3 C18 1.3401(18) . yes
N3 N4 1.4142(16) . yes
N3 H3 0.94(2) . ?
N4 H4A 0.98(2) . ?
N4 H4B 1.01(2) . ?
C1 C17 1.3672(19) . ?
C1 C9 1.4044(18) . ?
C1 C2 1.5170(18) . ?
C2 C3 1.4879(19) . ?
C3 C4 1.388(2) . ?
C3 C8 1.4017(19) . ?
C4 C5 1.393(2) . ?
C4 H4 0.9500 . ?
C5 C6 1.395(2) . ?
C5 H5 0.9500 . ?
C6 C7 1.397(2) . ?
C6 H6 0.9500 . ?
C7 C8 1.386(2) . ?
C7 H7 0.9500 . ?
C8 C9 1.4764(19) . ?
C10 C17 1.4280(18) . ?
C10 C11 1.4849(19) . ?
C11 C16 1.394(2) . ?
C11 C12 1.397(2) . ?
C12 C13 1.388(2) . ?
C12 H12 0.9500 . ?
C13 C14 1.386(3) . ?
C13 H13 0.9500 . ?
C14 C15 1.385(2) . ?
C14 H14 0.9500 . ?
C15 C16 1.392(2) . ?
C15 H15 0.9500 . ?
C16 H16 0.9500 . ?
C17 C18 1.5016(18) . ?

loop_
_geom_hbond_atom_site_label_D
_geom_hbond_atom_site_label_H
_geom_hbond_atom_site_label_A
_geom_hbond_distance_DH
_geom_hbond_distance_HA
_geom_hbond_distance_DA
_geom_hbond_angle_DHA
_geom_hbond_site_symmetry_A
_geom_hbond_publ_flag
N3 H3 O2 0.94(2) 1.93(2) 2.8614(16) 175.0(19) 1_565 yes
N4 H4A O1 0.98(2) 2.52(2) 3.0425(16) 113.3(15) 2_646 yes
N4 H4B N4 1.01(2) 2.16(2) 3.1152(16) 157.7(19) 2_646 yes

loop_
_geom_torsion_atom_site_label_1
_geom_torsion_atom_site_label_2
_geom_torsion_atom_site_label_3
_geom_torsion_atom_site_label_4
_geom_torsion
_geom_torsion_site_symmetry_1
_geom_torsion_site_symmetry_2
_geom_torsion_site_symmetry_3
_geom_torsion_site_symmetry_4
_geom_torsion_publ_flag
C9 N1 N2 C10 -0.35(19) . . . . ?
C17 C1 C2 O1 -6.5(2) . . . . ?
C9 C1 C2 O1 172.21(13) . . . . ?
C17 C1 C2 C3 175.89(14) . . . . ?
C9 C1 C2 C3 -5.42(14) . . . . ?
O1 C2 C3 C4 6.4(2) . . . . ?
C1 C2 C3 C4 -175.90(14) . . . . ?
O1 C2 C3 C8 -174.28(13) . . . . ?
C1 C2 C3 C8 3.38(14) . . . . ?
C8 C3 C4 C5 -0.7(2) . . . . ?
C2 C3 C4 C5 178.55(13) . . . . ?
C3 C4 C5 C6 0.1(2) . . . . ?
C4 C5 C6 C7 0.4(2) . . . . ?
C5 C6 C7 C8 -0.4(2) . . . . ?
C6 C7 C8 C3 -0.2(2) . . . . ?
C6 C7 C8 C9 -178.20(13) . . . . ?
C4 C3 C8 C7 0.7(2) . . . . ?
C2 C3 C8 C7 -178.63(12) . . . . ?
C4 C3 C8 C9 179.15(12) . . . . ?
C2 C3 C8 C9 -0.20(15) . . . . ?
N2 N1 C9 C1 -3.7(2) . . . . ?
N2 N1 C9 C8 176.41(12) . . . . ?
C17 C1 C9 N1 4.5(2) . . . . ?
C2 C1 C9 N1 -174.37(12) . . . . ?
C17 C1 C9 C8 -175.59(12) . . . . ?
C2 C1 C9 C8 5.50(15) . . . . ?
C7 C8 C9 N1 -5.3(2) . . . . ?
C3 C8 C9 N1 176.46(13) . . . . ?
C7 C8 C9 C1 174.82(14) . . . . ?
C3 C8 C9 C1 -3.41(15) . . . . ?
N1 N2 C10 C17 3.6(2) . . . . ?
N1 N2 C10 C11 -174.61(12) . . . . ?
N2 C10 C11 C16 139.21(14) . . . . ?
C17 C10 C11 C16 -39.0(2) . . . . ?
N2 C10 C11 C12 -37.51(18) . . . . ?
C17 C10 C11 C12 144.31(14) . . . . ?
C16 C11 C12 C13 0.6(2) . . . . ?
C10 C11 C12 C13 177.42(13) . . . . ?
C11 C12 C13 C14 -1.5(2) . . . . ?
C12 C13 C14 C15 1.2(2) . . . . ?
C13 C14 C15 C16 -0.2(2) . . . . ?
C14 C15 C16 C11 -0.6(2) . . . . ?
C12 C11 C16 C15 0.4(2) . . . . ?
C10 C11 C16 C15 -176.35(14) . . . . ?
C9 C1 C17 C10 -1.18(18) . . . . ?
C2 C1 C17 C10 177.40(13) . . . . ?
C9 C1 C17 C18 -178.62(12) . . . . ?
C2 C1 C17 C18 0.0(2) . . . . ?
N2 C10 C17 C1 -2.7(2) . . . . ?
C11 C10 C17 C1 175.36(12) . . . . ?
N2 C10 C17 C18 174.67(12) . . . . ?
C11 C10 C17 C18 -7.3(2) . . . . ?
N4 N3 C18 O2 -14.9(2) . . . . ?
N4 N3 C18 C17 164.62(11) . . . . ?
C1 C17 C18 O2 120.48(15) . . . . ?
C10 C17 C18 O2 -56.73(19) . . . . ?
C1 C17 C18 N3 -59.10(17) . . . . ?
C10 C17 C18 N3 123.68(14) . . . . ?
